data_7709009
loop_
_publ_author_name
'Wang, Ning'
'Long, Bing-Fan'
'Yin, Xian-Hong'
'Huang, Zhong-jing'
'Mi, Yan'
'Hu, Fei-Long'
'Young, David James'

_publ_section_title
;
 New structurally diverse photoactive cadmium coordination polymers
;
_journal_name_full 'Dalton Transactions'
_journal_paper_doi 10.1039/D1DT03405G
_journal_year 2021
_chemical_formula_sum 'C47 H38 Cd N3 O5'
_chemical_formula_weight 837.21
_space_group_crystal_system triclinic
_space_group_IT_number 2
_space_group_name_Hall '-P 1'
_space_group_name_H-M_alt 'P -1'
_atom_sites_solution_hydrogens geom
_audit_creation_method SHELXL-2017/1
_audit_update_record
;
2021-11-09 deposited with the CCDC.	2021-11-25 downloaded from the CCDC.
;
_cell_angle_alpha 115.643(5)
_cell_angle_beta 102.658(5)
_cell_angle_gamma 97.542(4)
_cell_formula_units_Z 2
_cell_length_a 9.429(3)
_cell_length_b 15.414(5)
_cell_length_c 16.217(7)
_cell_measurement_reflns_used 4881
_cell_measurement_temperature 296(2)
_cell_measurement_theta_max 26.78
_cell_measurement_theta_min 2.56
_cell_volume 2003.5(13)
_computing_data_collection 'Bruker SMART'
_computing_molecular_graphics 'Bruker SHELXTL'
_computing_publication_material 'Bruker SHELXTL'
_computing_structure_refinement 'SHELXL-2017/1 (Sheldrick, 2017)'
_computing_structure_solution 'Bruker SHELXTL'
_diffrn_ambient_temperature 296(2)
_diffrn_measured_fraction_theta_full 0.978
_diffrn_measured_fraction_theta_max 0.863
_diffrn_measurement_device_type 'CCD area detector'
_diffrn_measurement_method 'phi and omega scans'
_diffrn_radiation_type MoK\a
_diffrn_radiation_wavelength 0.71073
_diffrn_reflns_av_R_equivalents 0.0217
_diffrn_reflns_av_unetI/netI 0.0520
_diffrn_reflns_Laue_measured_fraction_full 0.978
_diffrn_reflns_Laue_measured_fraction_max 0.863
_diffrn_reflns_limit_h_max 11
_diffrn_reflns_limit_h_min -12
_diffrn_reflns_limit_k_max 20
_diffrn_reflns_limit_k_min -18
_diffrn_reflns_limit_l_max 19
_diffrn_reflns_limit_l_min -21
_diffrn_reflns_number 12687
_diffrn_reflns_point_group_measured_fraction_full 0.978
_diffrn_reflns_point_group_measured_fraction_max 0.863
_diffrn_reflns_theta_full 25.242
_diffrn_reflns_theta_max 28.386
_diffrn_reflns_theta_min 1.464
_exptl_absorpt_coefficient_mu 0.596
_exptl_crystal_colour yellow
_exptl_crystal_density_diffrn 1.388
_exptl_crystal_description block
_exptl_crystal_F_000 858
_exptl_crystal_size_max 0.21
_exptl_crystal_size_mid 0.18
_exptl_crystal_size_min 0.15
_refine_diff_density_max 0.683
_refine_diff_density_min -0.775
_refine_diff_density_rms 0.077
_refine_ls_extinction_method none
_refine_ls_goodness_of_fit_ref 0.955
_refine_ls_hydrogen_treatment constr
_refine_ls_matrix_type full
_refine_ls_number_parameters 508
_refine_ls_number_reflns 8678
_refine_ls_number_restraints 18
_refine_ls_restrained_S_all 0.963
_refine_ls_R_factor_all 0.0626
_refine_ls_R_factor_gt 0.0444
_refine_ls_shift/su_max 0.002
_refine_ls_shift/su_mean 0.000
_refine_ls_structure_factor_coef Fsqd
_refine_ls_weighting_details 'w=1/[\s^2^(Fo^2^)+(0.0855P)^2^] where P=(Fo^2^+2Fc^2^)/3'
_refine_ls_weighting_scheme calc
_refine_ls_wR_factor_gt 0.1180
_refine_ls_wR_factor_ref 0.1307
_reflns_Friedel_coverage 0.000
_reflns_number_gt 6825
_reflns_number_total 8678
_reflns_threshold_expression 'I > 2\s(I)'
_cod_data_source_file d1dt03405g4.cif
_cod_data_source_block CP2
_cod_database_code 7709009
_shelx_shelxl_version_number 2017/1
_shelx_space_group_comment
;
The symmetry employed for this shelxl refinement is uniquely defined
by the following loop, which should always be used as a source of
symmetry information in preference to the above space-group names.
They are only intended as comments.
;

loop_
_space_group_symop_operation_xyz
'x, y, z'
'-x, -y, -z'

loop_
_atom_site_label
_atom_site_type_symbol
_atom_site_fract_x
_atom_site_fract_y
_atom_site_fract_z
_atom_site_U_iso_or_equiv
_atom_site_adp_type
_atom_site_occupancy
_atom_site_site_symmetry_order
_atom_site_calc_flag
_atom_site_refinement_flags_posn
_atom_site_refinement_flags_adp
_atom_site_refinement_flags_occupancy
_atom_site_disorder_assembly
_atom_site_disorder_group
O5 O 0.9844(3) 1.02592(17) 0.4115(2) 0.0533(7) Uani 1 1 d . . . . .
O2 O 1.2358(3) 1.76016(17) 0.4097(2) 0.0517(7) Uani 1 1 d . . . . .
O1 O 1.1345(3) 1.74940(19) 0.5153(2) 0.0558(7) Uani 1 1 d . . . . .
C36 C 1.2032(4) 1.7174(2) 0.4550(3) 0.0428(8) Uani 1 1 d . . . . .
C33 C 1.2499(4) 1.6220(2) 0.4365(3) 0.0412(8) Uani 1 1 d . . . . .
C34 C 1.3438(5) 1.5929(3) 0.3818(3) 0.0540(10) Uani 1 1 d . . . . .
H34 H 1.377936 1.632061 0.356203 0.065 Uiso 1 1 calc R U . . .
C32 C 1.2053(5) 1.5645(3) 0.4767(3) 0.0507(9) Uani 1 1 d . . . . .
H32 H 1.146305 1.585165 0.517028 0.061 Uiso 1 1 calc R U . . .
C31 C 1.2470(5) 1.4768(3) 0.4580(3) 0.0560(10) Uani 1 1 d . . . . .
H31 H 1.214792 1.438152 0.484631 0.067 Uiso 1 1 calc R U . . .
C35 C 1.3888(5) 1.5065(3) 0.3641(3) 0.0541(10) Uani 1 1 d . . . . .
H35 H 1.454419 1.488719 0.328041 0.065 Uiso 1 1 calc R U . . .
Cd1 Cd 1.11740(3) 0.88473(2) 0.47646(2) 0.03595(10) Uani 1 1 d . . . . .
N1 N 0.8841(3) 0.7842(2) 0.3600(2) 0.0435(7) Uani 1 1 d . . . . .
N2 N -0.6614(3) -0.0089(2) -0.3942(2) 0.0422(7) Uani 1 1 d . . . . .
C22 C -0.4465(4) 0.1287(3) -0.3308(3) 0.0497(9) Uani 1 1 d . . . . .
H22 H -0.391744 0.176804 -0.339853 0.060 Uiso 1 1 calc R U . . .
C24 C 1.1812(4) 1.1134(2) 0.3853(2) 0.0343(7) Uani 1 1 d . . . . .
C21 C -0.5746(4) 0.0616(3) -0.4018(3) 0.0489(9) Uani 1 1 d . . . . .
H21 H -0.602686 0.065408 -0.458568 0.059 Uiso 1 1 calc R U . . .
O4 O 1.1859(3) 0.96711(17) 0.39893(19) 0.0460(6) Uani 1 1 d . . . . .
C1 C 0.8063(5) 0.7078(3) 0.3622(3) 0.0578(10) Uani 1 1 d . . . . .
H1 H 0.841009 0.697377 0.414565 0.069 Uiso 1 1 calc R U . . .
C18 C -0.3991(4) 0.1250(3) -0.2462(3) 0.0489(9) Uani 1 1 d . . . . .
C23 C 1.1116(4) 1.0298(2) 0.3991(2) 0.0377(7) Uani 1 1 d . . . . .
C8 C 0.2520(5) 0.4435(3) 0.0438(3) 0.0625(11) Uani 1 1 d . . . . .
C3 C 0.6190(4) 0.6544(3) 0.2111(3) 0.0537(10) Uani 1 1 d . . . . .
C11 C -0.0201(4) 0.3235(3) -0.1001(3) 0.0556(10) Uani 1 1 d . . . . .
C2 C 0.6762(5) 0.6427(3) 0.2906(3) 0.0682(13) Uani 1 1 d . . . . .
H2 H 0.626121 0.590215 0.295950 0.082 Uiso 1 1 calc R U . . .
C25 C 1.3341(4) 1.1382(2) 0.3987(3) 0.0417(8) Uani 1 1 d . . . . .
H25 H 1.392419 1.097612 0.409323 0.050 Uiso 1 1 calc R U . . .
C16 C -0.1620(4) 0.2584(3) -0.1736(3) 0.0553(10) Uani 1 1 d . . . . .
H16 H -0.186257 0.264581 -0.229245 0.066 Uiso 1 1 calc R U . . .
C26 C 1.4013(4) 1.2219(3) 0.3966(3) 0.0457(8) Uani 1 1 d . . . . .
H26 H 1.504612 1.239491 0.408072 0.055 Uiso 1 1 calc R U . . .
C20 C -0.6191(4) -0.0121(3) -0.3120(3) 0.0558(10) Uani 1 1 d . . . . .
H20 H -0.678362 -0.059587 -0.304414 0.067 Uiso 1 1 calc R U . . .
C9 C 0.1772(6) 0.3606(4) 0.0455(4) 0.0790(14) Uani 1 1 d . . . . .
C5 C 0.8297(5) 0.7952(3) 0.2825(3) 0.0555(10) Uani 1 1 d . . . . .
H5 H 0.882770 0.847661 0.278426 0.067 Uiso 1 1 calc R U . . .
C27 C 1.3116(4) 1.2795(2) 0.3772(3) 0.0442(8) Uani 1 1 d . . . . .
C7 C 0.3958(5) 0.5079(4) 0.1202(3) 0.0719(13) Uani 1 1 d . . . . .
H7 H 0.430495 0.487769 0.165567 0.086 Uiso 1 1 calc R U . . .
O3 O 1.3880(3) 1.36192(18) 0.3758(2) 0.0622(8) Uani 1 1 d . . . . .
C13 C 0.1922(5) 0.4651(3) -0.0289(3) 0.0620(11) Uani 1 1 d . . . . .
H13 H 0.244511 0.520536 -0.029060 0.074 Uiso 1 1 calc R U . . .
C12 C 0.0563(4) 0.4073(3) -0.1023(3) 0.0520(9) Uani 1 1 d . . . . .
C6 C 0.4800(5) 0.5893(3) 0.1318(3) 0.0660(12) Uani 1 1 d . . . . .
H6 H 0.448880 0.608343 0.084986 0.079 Uiso 1 1 calc R U . . .
C19 C -0.4909(5) 0.0520(3) -0.2373(3) 0.0619(11) Uani 1 1 d . . . . .
H19 H -0.465532 0.046839 -0.181217 0.074 Uiso 1 1 calc R U . . .
C4 C 0.7015(5) 0.7343(3) 0.2093(3) 0.0588(10) Uani 1 1 d . . . . .
H4 H 0.669400 0.746560 0.157807 0.071 Uiso 1 1 calc R U . . .
C28 C 1.1583(4) 1.2522(3) 0.3558(3) 0.0498(9) Uani 1 1 d . . . . .
H28 H 1.098649 1.288098 0.337153 0.060 Uiso 1 1 calc R U . . .
C10 C 0.0438(5) 0.3039(4) -0.0262(3) 0.0725(13) Uani 1 1 d . . . . .
H10 H -0.007330 0.248607 -0.025189 0.087 Uiso 1 1 calc R U . . .
C29 C 1.0938(4) 1.1705(2) 0.3624(3) 0.0443(8) Uani 1 1 d . . . . .
H29 H 0.990542 1.153535 0.351466 0.053 Uiso 1 1 calc R U . . .
C15 C 0.2308(8) 0.3324(5) 0.1233(5) 0.124(3) Uani 1 1 d . . . . .
H15A H 0.232976 0.384623 0.184188 0.186 Uiso 1 1 calc R U . . .
H15B H 0.329960 0.322805 0.126241 0.186 Uiso 1 1 calc R U . . .
H15C H 0.163334 0.271772 0.108965 0.186 Uiso 1 1 calc R U . . .
C17 C -0.2607(5) 0.1910(3) -0.1695(3) 0.0611(11) Uani 1 1 d . . . . .
H17 H -0.239566 0.185665 -0.113323 0.073 Uiso 1 1 calc R U . . .
C14 C -0.0017(6) 0.4349(4) -0.1771(4) 0.0737(13) Uani 1 1 d . . . . .
H14A H 0.067348 0.493263 -0.165994 0.111 Uiso 1 1 calc R U . . .
H14B H -0.097795 0.448285 -0.174896 0.111 Uiso 1 1 calc R U . . .
H14C H -0.012517 0.381016 -0.239119 0.111 Uiso 1 1 calc R U . . .
C30 C 1.3369(4) 1.4472(2) 0.3995(3) 0.0485(9) Uani 1 1 d . . . . .
C45 C 0.0535(10) 0.0224(5) -0.0648(4) 0.108(2) Uani 1 1 d . . . . .
C46 C -0.0936(10) -0.0203(5) -0.0856(4) 0.113(2) Uani 1 1 d . . . . .
H46 H -0.158771 -0.035449 -0.144858 0.135 Uiso 1 1 calc R U . . .
C44 C 0.1534(9) 0.0430(5) 0.0237(4) 0.106(2) Uani 1 1 d . . . . .
C39 C 0.5737(9) 0.1950(7) 0.1594(6) 0.121(2) Uani 1 1 d . U . . .
C42 C 0.4149(10) 0.1458(5) 0.1353(5) 0.116(2) Uani 1 1 d . . . . .
H42 H 0.379710 0.156332 0.187252 0.139 Uiso 1 1 calc R U . . .
C43 C 0.3174(11) 0.0896(6) 0.0509(5) 0.138(3) Uani 1 1 d . . . . .
H43 H 0.355115 0.076357 -0.000505 0.166 Uiso 1 1 calc R U . . .
C47 C 0.1120(10) 0.0477(6) -0.1339(5) 0.147(3) Uani 1 1 d . . . . .
H47A H 0.159345 -0.002187 -0.167521 0.221 Uiso 1 1 calc R U . . .
H47B H 0.183816 0.111454 -0.098554 0.221 Uiso 1 1 calc R U . . .
H47C H 0.029670 0.049689 -0.179322 0.221 Uiso 1 1 calc R U . . .
C38 C 0.6483(12) 0.1645(9) 0.0936(7) 0.195(4) Uani 1 1 d . U . . .
H38 H 0.601946 0.111032 0.032316 0.234 Uiso 1 1 calc R U . . .
C37 C 0.7962(14) 0.2163(10) 0.1216(8) 0.203(4) Uani 1 1 d . U . . .
H37 H 0.848134 0.192619 0.077231 0.244 Uiso 1 1 calc R U . . .
N3 N 0.8718(8) 0.2957(7) 0.2044(6) 0.166(3) Uani 1 1 d . . . . .
C40 C 0.6517(10) 0.2796(8) 0.2441(6) 0.156(3) Uani 1 1 d . U . . .
H40 H 0.604756 0.304861 0.291091 0.187 Uiso 1 1 calc R U . . .
C41 C 0.7948(10) 0.3278(10) 0.2617(7) 0.208(6) Uani 1 1 d . . . . .
H41 H 0.839122 0.387368 0.318467 0.250 Uiso 1 1 calc R U . . .

loop_
_atom_site_aniso_label
_atom_site_aniso_U_11
_atom_site_aniso_U_22
_atom_site_aniso_U_33
_atom_site_aniso_U_23
_atom_site_aniso_U_13
_atom_site_aniso_U_12
O5 0.0453(16) 0.0346(12) 0.0682(17) 0.0125(12) 0.0262(14) 0.0021(11)
O2 0.0608(18) 0.0340(12) 0.0714(17) 0.0308(13) 0.0261(14) 0.0165(12)
O1 0.070(2) 0.0410(14) 0.0667(17) 0.0265(13) 0.0324(16) 0.0232(14)
C36 0.0368(19) 0.0283(15) 0.055(2) 0.0174(15) 0.0074(16) 0.0037(14)
C33 0.039(2) 0.0283(15) 0.051(2) 0.0179(15) 0.0118(16) 0.0025(14)
C34 0.067(3) 0.0405(19) 0.074(3) 0.038(2) 0.035(2) 0.0169(19)
C32 0.065(3) 0.0378(18) 0.060(2) 0.0260(17) 0.029(2) 0.0168(18)
C31 0.073(3) 0.0408(19) 0.076(3) 0.039(2) 0.037(2) 0.019(2)
C35 0.061(3) 0.0417(19) 0.082(3) 0.037(2) 0.041(2) 0.0226(19)
Cd1 0.03073(15) 0.02417(13) 0.04481(16) 0.01358(10) 0.00571(10) 0.00205(9)
N1 0.0354(16) 0.0314(14) 0.0481(17) 0.0117(13) 0.0054(13) -0.0013(12)
N2 0.0332(16) 0.0361(14) 0.0472(17) 0.0155(13) 0.0073(13) 0.0021(12)
C22 0.034(2) 0.050(2) 0.053(2) 0.0222(18) 0.0044(16) -0.0058(16)
C24 0.0365(18) 0.0261(14) 0.0368(17) 0.0137(13) 0.0086(14) 0.0063(13)
C21 0.039(2) 0.049(2) 0.045(2) 0.0209(17) 0.0013(16) -0.0064(16)
O4 0.0408(14) 0.0378(12) 0.0654(16) 0.0311(12) 0.0147(12) 0.0085(11)
C1 0.051(2) 0.058(2) 0.053(2) 0.028(2) 0.0051(19) -0.0116(19)
C18 0.0336(19) 0.050(2) 0.048(2) 0.0157(17) 0.0055(16) 0.0002(16)
C23 0.0354(19) 0.0292(15) 0.0367(17) 0.0100(13) 0.0064(14) 0.0005(13)
C8 0.043(2) 0.060(3) 0.050(2) 0.008(2) 0.0002(18) -0.0078(19)
C3 0.035(2) 0.046(2) 0.053(2) 0.0066(17) 0.0065(17) -0.0025(16)
C11 0.037(2) 0.047(2) 0.053(2) 0.0070(18) 0.0033(17) -0.0011(17)
C2 0.055(3) 0.063(3) 0.060(3) 0.023(2) 0.006(2) -0.027(2)
C25 0.039(2) 0.0347(16) 0.061(2) 0.0286(16) 0.0169(17) 0.0125(15)
C16 0.040(2) 0.050(2) 0.049(2) 0.0111(18) -0.0013(17) -0.0032(17)
C26 0.037(2) 0.0397(18) 0.067(2) 0.0306(18) 0.0170(18) 0.0096(15)
C20 0.042(2) 0.055(2) 0.062(3) 0.029(2) 0.0098(19) -0.0060(18)
C9 0.058(3) 0.068(3) 0.070(3) 0.018(2) -0.007(2) -0.015(2)
C5 0.052(2) 0.0350(18) 0.062(3) 0.0198(18) 0.0013(19) -0.0053(17)
C27 0.052(2) 0.0297(16) 0.060(2) 0.0256(16) 0.0228(18) 0.0134(15)
C7 0.051(3) 0.066(3) 0.064(3) 0.016(2) 0.001(2) -0.013(2)
O3 0.070(2) 0.0416(14) 0.108(2) 0.0495(16) 0.0519(18) 0.0264(14)
C13 0.047(2) 0.047(2) 0.060(3) 0.0038(19) 0.015(2) -0.0063(18)
C12 0.038(2) 0.047(2) 0.048(2) 0.0057(17) 0.0125(17) 0.0014(17)
C6 0.049(3) 0.054(2) 0.065(3) 0.017(2) 0.000(2) -0.006(2)
C19 0.052(3) 0.068(3) 0.054(2) 0.032(2) 0.0045(19) -0.007(2)
C4 0.055(3) 0.045(2) 0.054(2) 0.0171(18) -0.0031(19) -0.0016(19)
C28 0.050(2) 0.0418(19) 0.069(2) 0.0332(18) 0.0175(19) 0.0234(17)
C10 0.058(3) 0.062(3) 0.066(3) 0.021(2) -0.003(2) -0.012(2)
C29 0.0338(19) 0.0398(18) 0.059(2) 0.0239(17) 0.0118(16) 0.0108(15)
C15 0.105(5) 0.103(5) 0.117(5) 0.065(4) -0.042(4) -0.038(4)
C17 0.045(2) 0.068(3) 0.050(2) 0.024(2) -0.0007(18) -0.005(2)
C14 0.055(3) 0.067(3) 0.078(3) 0.025(3) 0.009(2) 0.001(2)
C30 0.050(2) 0.0337(17) 0.072(3) 0.0300(18) 0.026(2) 0.0171(16)
C45 0.158(7) 0.078(4) 0.063(4) 0.018(3) 0.036(4) 0.006(4)
C46 0.169(8) 0.075(4) 0.061(4) 0.015(3) 0.028(4) 0.003(4)
C44 0.147(7) 0.080(4) 0.066(4) 0.017(3) 0.038(4) 0.007(4)
C39 0.104(5) 0.161(6) 0.103(4) 0.049(4) 0.058(4) 0.053(4)
C42 0.161(8) 0.121(5) 0.092(5) 0.052(4) 0.069(5) 0.066(6)
C43 0.180(9) 0.124(6) 0.071(4) 0.023(4) 0.036(5) 0.005(6)
C47 0.197(9) 0.137(6) 0.074(4) 0.034(4) 0.048(5) -0.011(6)
C38 0.145(6) 0.229(8) 0.132(5) 0.020(6) 0.065(5) 0.003(6)
C37 0.164(8) 0.257(10) 0.118(6) 0.031(7) 0.068(6) 0.001(8)
N3 0.099(5) 0.245(9) 0.118(6) 0.066(6) 0.018(5) 0.032(6)
C40 0.104(6) 0.225(8) 0.092(5) 0.032(5) 0.040(4) 0.040(6)
C41 0.087(6) 0.366(17) 0.103(6) 0.050(8) 0.045(5) 0.042(8)

loop_
_atom_type_symbol
_atom_type_description
_atom_type_scat_dispersion_real
_atom_type_scat_dispersion_imag
_atom_type_scat_source
C C 0.0033 0.0016 'International Tables Vol C Tables 4.2.6.8 and 6.1.1.4'
H H 0.0000 0.0000 'International Tables Vol C Tables 4.2.6.8 and 6.1.1.4'
Cd Cd -0.8075 1.2024 'International Tables Vol C Tables 4.2.6.8 and 6.1.1.4'
N N 0.0061 0.0033 'International Tables Vol C Tables 4.2.6.8 and 6.1.1.4'
O O 0.0106 0.0060 'International Tables Vol C Tables 4.2.6.8 and 6.1.1.4'

loop_
_geom_angle_atom_site_label_1
_geom_angle_atom_site_label_2
_geom_angle_atom_site_label_3
_geom_angle
_geom_angle_site_symmetry_1
_geom_angle_site_symmetry_3
_geom_angle_publ_flag
C23 O5 Cd1 137.6(2) . 2_776 ?
C36 O2 Cd1 93.9(2) . 1_565 ?
C36 O1 Cd1 88.1(2) . 1_565 ?
O2 C36 O1 123.3(3) . . ?
O2 C36 C33 118.1(3) . . ?
O1 C36 C33 118.6(3) . . ??
C34 C33 C32 118.3(3) . . ?
C34 C33 C36 119.8(3) . . ?
C32 C33 C36 121.8(3) . . ?
C33 C34 C35 121.1(3) . . ?
C33 C34 H34 119.4 . . ?
C35 C34 H34 119.4 . . ?
C33 C32 C31 121.2(3) . . ?
C33 C32 H32 119.4 . . ?
C31 C32 H32 119.4 . . ?
C30 C31 C32 119.3(3) . . ?
C30 C31 H31 120.4 . . ?
C32 C31 H31 120.4 . . ?
C30 C35 C34 120.0(4) . . ?
C30 C35 H35 120.0 . . ?
C34 C35 H35 120.0 . . ?
O5 Cd1 O4 111.67(9) 2_776 . ?
O5 Cd1 O2 152.63(10) 2_776 1_545 ?
O4 Cd1 O2 94.02(9) . 1_545 ?
O5 Cd1 N1 94.64(10) 2_776 . ?
O4 Cd1 N1 97.08(10) . . ?
O2 Cd1 N1 91.24(10) 1_545 . ?
O5 Cd1 N2 79.58(10) 2_776 1_766 ?
O4 Cd1 N2 86.55(10) . 1_766 ?
O2 Cd1 N2 93.24(10) 1_545 1_766 ?
N1 Cd1 N2 174.03(10) . 1_766 ?
O5 Cd1 O1 98.82(10) 2_776 1_545 ?
O4 Cd1 O1 148.47(9) . 1_545 ?
O2 Cd1 O1 54.65(9) 1_545 1_545 ?
N1 Cd1 O1 87.95(11) . 1_545 ?
N2 Cd1 O1 91.42(10) 1_766 1_545 ?
C1 N1 C5 115.8(3) . . ?
C1 N1 Cd1 122.1(3) . . ?
C5 N1 Cd1 121.8(2) . . ?
C20 N2 C21 116.7(3) . . ?
C20 N2 Cd1 124.3(2) . 1_344 ?
C21 N2 Cd1 118.9(2) . 1_344 ?
C21 C22 C18 120.1(4) . . ?
C21 C22 H22 120.0 . . ?
C18 C22 H22 120.0 . . ?
C25 C24 C29 118.7(3) . . ?
C25 C24 C23 121.0(3) . . ?
C29 C24 C23 120.2(3) . . ?
N2 C21 C22 123.9(4) . . ?
N2 C21 H21 118.0 . . ?
C22 C21 H21 118.0 . . ?
C23 O4 Cd1 113.3(2) . . ?
N1 C1 C2 123.2(4) . . ?
N1 C1 H1 118.4 . . ?
C2 C1 H1 118.4 . . ?
C22 C18 C19 116.2(3) . . ?
C22 C18 C17 123.0(4) . . ?
C19 C18 C17 120.8(4) . . ?
O5 C23 O4 123.5(3) . . ?
O5 C23 C24 118.8(3) . . ?
O4 C23 C24 117.7(3) . . ?
C13 C8 C9 119.9(4) . . ?
C13 C8 C7 120.6(4) . . ?
C9 C8 C7 119.5(4) . . ?
C2 C3 C4 115.3(4) . . ?
C2 C3 C6 124.8(4) . . ?
C4 C3 C6 119.9(4) . . ?
C10 C11 C12 118.3(4) . . ?
C10 C11 C16 120.6(4) . . ?
C12 C11 C16 121.1(4) . . ?
C3 C2 C1 121.1(4) . . ?
C3 C2 H2 119.5 . . ?
C1 C2 H2 119.5 . . ?
C26 C25 C24 121.1(3) . . ?
C26 C25 H25 119.4 . . ?
C24 C25 H25 119.4 . . ?
C17 C16 C11 126.9(4) . . ?
C17 C16 H16 116.5 . . ?
C11 C16 H16 116.5 . . ?
C25 C26 C27 118.6(3) . . ?
C25 C26 H26 120.7 . . ?
C27 C26 H26 120.7 . . ?
N2 C20 C19 123.0(4) . . ?
N2 C20 H20 118.5 . . ?
C19 C20 H20 118.5 . . ?
C10 C9 C8 117.3(5) . . ?
C10 C9 C15 118.8(5) . . ?
C8 C9 C15 123.9(4) . . ?
N1 C5 C4 124.2(4) . . ?
N1 C5 H5 117.9 . . ?
C4 C5 H5 117.9 . . ?
C28 C27 O3 123.6(3) . . ?
C28 C27 C26 121.4(3) . . ?
O3 C27 C26 114.9(3) . . ?
C6 C7 C8 128.4(5) . . ?
C6 C7 H7 115.8 . . ?
C8 C7 H7 115.8 . . ?
C30 O3 C27 121.7(3) . . ?
C8 C13 C12 123.0(4) . . ?
C8 C13 H13 118.5 . . ?
C12 C13 H13 118.5 . . ?
C13 C12 C11 117.1(4) . . ?
C13 C12 C14 120.2(4) . . ?
C11 C12 C14 122.7(4) . . ?
C7 C6 C3 127.1(5) . . ?
C7 C6 H6 116.5 . . ?
C3 C6 H6 116.5 . . ?
C20 C19 C18 120.1(4) . . ?
C20 C19 H19 120.0 . . ?
C18 C19 H19 120.0 . . ?
C5 C4 C3 120.4(4) . . ?
C5 C4 H4 119.8 . . ?
C3 C4 H4 119.8 . . ?
C27 C28 C29 118.9(3) . . ?
C27 C28 H28 120.5 . . ?
C29 C28 H28 120.5 . . ?
C9 C10 C11 124.5(5) . . ?
C9 C10 H10 117.8 . . ?
C11 C10 H10 117.8 . . ?
C28 C29 C24 120.9(3) . . ?
C28 C29 H29 119.6 . . ?
C24 C29 H29 119.6 . . ?
C9 C15 H15A 109.5 . . ?
C9 C15 H15B 109.5 . . ?
H15A C15 H15B 109.5 . . ?
C9 C15 H15C 109.5 . . ?
H15A C15 H15C 109.5 . . ?
H15B C15 H15C 109.5 . . ?
C16 C17 C18 125.1(4) . . ?
C16 C17 H17 117.4 . . ?
C18 C17 H17 117.4 . . ?
C12 C14 H14A 109.5 . . ?
C12 C14 H14B 109.5 . . ?
H14A C14 H14B 109.5 . . ?
C12 C14 H14C 109.5 . . ?
H14A C14 H14C 109.5 . . ?
H14B C14 H14C 109.5 . . ?
C35 C30 C31 119.9(3) . . ?
C35 C30 O3 114.8(3) . . ?
C31 C30 O3 125.2(3) . . ?
C46 C45 C44 118.2(6) . . ?
C46 C45 C47 121.9(7) . . ?
C44 C45 C47 119.9(8) . . ?
C45 C46 C44 124.1(7) . 2 ?
C45 C46 H46 118.0 . . ?
C44 C46 H46 118.0 2 . ?
C46 C44 C45 117.7(7) 2 . ?
C46 C44 C43 121.4(7) 2 . ?
C45 C44 C43 120.9(7) . . ?
C38 C39 C40 115.3(9) . . ?
C38 C39 C42 120.9(8) . . ?
C40 C39 C42 123.5(7) . . ?
C43 C42 C39 128.4(7) . . ?
C43 C42 H42 115.8 . . ?
C39 C42 H42 115.8 . . ?
C42 C43 C44 129.8(8) . . ?
C42 C43 H43 115.1 . . ?
C44 C43 H43 115.1 . . ?
C45 C47 H47A 109.5 . . ?
C45 C47 H47B 109.5 . . ?
H47A C47 H47B 109.5 . . ?
C45 C47 H47C 109.5 . . ?
H47A C47 H47C 109.5 . . ?
H47B C47 H47C 109.5 . . ?
C39 C38 C37 117.1(10) . . ?
C39 C38 H38 121.5 . . ?
C37 C38 H38 121.5 . . ?
N3 C37 C38 127.1(10) . . ?
N3 C37 H37 116.5 . . ?
C38 C37 H37 116.5 . . ?
C41 N3 C37 114.4(9) . . ?
C41 C40 C39 122.3(8) . . ?
C41 C40 H40 118.8 . . ?
C39 C40 H40 118.8 . . ?
N3 C41 C40 123.5(10) . . ?
N3 C41 H41 118.3 . . ?
C40 C41 H41 118.3 . . ?

loop_
_geom_bond_atom_site_label_1
_geom_bond_atom_site_label_2
_geom_bond_distance
_geom_bond_site_symmetry_2
_geom_bond_publ_flag
O5 C23 1.257(4) . ?
O5 Cd1 2.251(2) 2_776 ?
O2 C36 1.238(4) . ?
O2 Cd1 2.323(2) 1_565 ?
O1 C36 1.250(4) . ?
O1 Cd1 2.440(3) 1_565 ?
C36 C33 1.515(4) . ?
C33 C34 1.370(5) . ?
C33 C32 1.381(5) . ?
C34 C35 1.380(5) . ?
C34 H34 0.9300 . ?
C32 C31 1.382(5) . ?
C32 H32 0.9300 . ?
C31 C30 1.382(5) . ?
C31 H31 0.9300 . ?
C35 C30 1.365(5) . ?
C35 H35 0.9300 . ?
Cd1 O4 2.266(2) . ?
Cd1 N1 2.358(3) . ?
Cd1 N2 2.376(3) 1_766 ?
N1 C1 1.322(5) . ?
N1 C5 1.338(5) . ?
N2 C20 1.329(5) . ?
N2 C21 1.339(4) . ?
C22 C21 1.373(5) . ?
C22 C18 1.375(5) . ?
C22 H22 0.9300 . ?
C24 C25 1.384(5) . ?
C24 C29 1.389(4) . ?
C24 C23 1.495(4) . ?
C21 H21 0.9300 . ?
O4 C23 1.265(4) . ?
C1 C2 1.380(6) . ?
C1 H1 0.9300 . ?
C18 C19 1.404(5) . ?
C18 C17 1.460(5) . ?
C8 C13 1.385(6) . ?
C8 C9 1.391(7) . ?
C8 C7 1.484(6) . ?
C3 C2 1.380(6) . ?
C3 C4 1.383(6) . ?
C3 C6 1.476(5) . ?
C11 C10 1.391(6) . ?
C11 C12 1.412(6) . ?
C11 C16 1.460(5) . ?
C2 H2 0.9300 . ?
C25 C26 1.379(5) . ?
C25 H25 0.9300 . ?
C16 C17 1.336(6) . ?
C16 H16 0.9300 . ?
C26 C27 1.387(5) . ?
C26 H26 0.9300 . ?
C20 C19 1.383(5) . ?
C20 H20 0.9300 . ?
C9 C10 1.375(6) . ?
C9 C15 1.513(8) . ?
C5 C4 1.364(5) . ?
C5 H5 0.9300 . ?
C27 C28 1.372(5) . ?
C27 O3 1.387(4) . ?
C7 C6 1.307(6) . ?
C7 H7 0.9300 . ?
O3 C30 1.385(4) . ?
C13 C12 1.402(6) . ?
C13 H13 0.9300 . ?
C12 C14 1.473(6) . ?
C6 H6 0.9300 . ?
C19 H19 0.9300 . ?
C4 H4 0.9300 . ?
C28 C29 1.383(5) . ?
C28 H28 0.9300 . ?
C10 H10 0.9300 . ?
C29 H29 0.9300 . ?
C15 H15A 0.9600 . ?
C15 H15B 0.9600 . ?
C15 H15C 0.9600 . ?
C17 H17 0.9300 . ?
C14 H14A 0.9600 . ?
C14 H14B 0.9600 . ?
C14 H14C 0.9600 . ?
C45 C46 1.354(10) . ?
C45 C44 1.408(10) . ?
C45 C47 1.518(9) . ?
C46 C44 1.396(9) 2 ?
C46 H46 0.9300 . ?
C44 C43 1.495(11) . ?
C39 C38 1.355(10) . ?
C39 C40 1.373(11) . ?
C39 C42 1.470(10) . ?
C42 C43 1.297(10) . ?
C42 H42 0.9300 . ?
C43 H43 0.9300 . ?
C47 H47A 0.9600 . ?
C47 H47B 0.9600 . ?
C47 H47C 0.9600 . ?
C38 C37 1.380(13) . ?
C38 H38 0.9300 . ?
C37 N3 1.318(11) . ?
C37 H37 0.9300 . ?
N3 C41 1.276(9) . ?
C40 C41 1.355(12) . ?
C40 H40 0.9300 . ?
C41 H41 0.9300 . ?
